data_4028676
loop_
_publ_author_name
'Mingdi Yang'
'Dongling Xu'
'Wengang Xi'
'Lianke Wang'
'Jun Zheng'
'Jing Huang'
'Jingyan Zhang'
'Hongping Zhou'
'Jieying Wu'
'Yupeng Tian'

_publ_section_title
;
 Aggregation-Induced Fluorescence Behavior of Triphenylamine-Based Schiff
 Bases: The Combined Effect of Multiple Forces
;
_journal_name_full 'Journal of Organic Chemistry'
_journal_page_first 10344
_journal_page_last 10359
_journal_paper_doi 10.1021/jo401719c
_journal_volume 78
_journal_year 2013
_chemical_formula_sum 'C33 H26 N2 O0'
_chemical_formula_weight 450.56
_chemical_name_systematic
;
 ?
;
_space_group_IT_number 2
_symmetry_space_group_name_Hall '-P 1'
_symmetry_space_group_name_H-M 'P -1'
_atom_sites_solution_hydrogens geom
_atom_sites_solution_primary direct
_atom_sites_solution_secondary difmap
_audit_creation_method SHELXL-97
_cell_angle_alpha 88.030(4)
_cell_angle_beta 88.733(4)
_cell_angle_gamma 82.218(4)
_cell_formula_units_Z 6
_cell_length_a 9.806(3)
_cell_length_b 15.377(5)
_cell_length_c 24.836(8)
_cell_measurement_temperature 296(2)
_cell_volume 3708(2)
_computing_structure_refinement 'SHELXL-97 (Sheldrick, 1997)'
_computing_structure_solution 'SHELXS-97 (Sheldrick, 1990)'
_diffrn_ambient_temperature 296(2)
_diffrn_measured_fraction_theta_full 0.984
_diffrn_measured_fraction_theta_max 0.984
_diffrn_radiation_monochromator graphite
_diffrn_radiation_source 'fine-focus sealed tube'
_diffrn_radiation_type MoK\a
_diffrn_radiation_wavelength 0.71073
_diffrn_reflns_av_R_equivalents 0.1254
_diffrn_reflns_av_sigmaI/netI 0.2664
_diffrn_reflns_limit_h_max 11
_diffrn_reflns_limit_h_min -11
_diffrn_reflns_limit_k_max 18
_diffrn_reflns_limit_k_min -18
_diffrn_reflns_limit_l_max 29
_diffrn_reflns_limit_l_min -26
_diffrn_reflns_number 26377
_diffrn_reflns_theta_full 25.00
_diffrn_reflns_theta_max 25.00
_diffrn_reflns_theta_min 1.55
_exptl_absorpt_coefficient_mu 0.070
_exptl_absorpt_correction_T_max 0.9724
_exptl_absorpt_correction_T_min 0.9590
_exptl_absorpt_correction_type none
_exptl_crystal_density_diffrn 1.211
_exptl_crystal_F_000 1428
_exptl_crystal_size_max 0.60
_exptl_crystal_size_mid 0.40
_exptl_crystal_size_min 0.40
_refine_diff_density_max 0.522
_refine_diff_density_min -0.513
_refine_diff_density_rms 0.046
_refine_ls_extinction_coef 0.00167(13)
_refine_ls_extinction_method none
_refine_ls_goodness_of_fit_ref 0.976
_refine_ls_hydrogen_treatment mixed
_refine_ls_matrix_type full
_refine_ls_number_parameters 946
_refine_ls_number_reflns 12865
_refine_ls_number_restraints 6
_refine_ls_restrained_S_all 0.984
_refine_ls_R_factor_all 0.3235
_refine_ls_R_factor_gt 0.0769
_refine_ls_shift/su_max 0.115
_refine_ls_shift/su_mean 0.003
_refine_ls_structure_factor_coef Fsqd
_refine_ls_weighting_details 'calc w=1/[\s^2^(Fo^2^)+(0.0030P)^2^+0.0200P] where P=(Fo^2^+2Fc^2^)/3'
_refine_ls_weighting_scheme calc
_refine_ls_wR_factor_gt 0.1007
_refine_ls_wR_factor_ref 0.1500
_reflns_number_gt 3081
_reflns_number_total 12865
_reflns_threshold_expression >2sigma(I)
_cod_data_source_file jo401719c_si_001.cif
_cod_data_source_block yang1
_cod_database_code 4028676

loop_
_symmetry_equiv_pos_as_xyz
'x, y, z'
'-x, -y, -z'

loop_
_atom_site_label
_atom_site_type_symbol
_atom_site_fract_x
_atom_site_fract_y
_atom_site_fract_z
_atom_site_U_iso_or_equiv
_atom_site_adp_type
_atom_site_occupancy
_atom_site_symmetry_multiplicity
_atom_site_calc_flag
_atom_site_refinement_flags
C1 C 0.3740(7) 0.1961(4) 0.0547(3) 0.0636(19) Uani 1 1 d .
H1 H 0.3911 0.1355 0.0605 0.076 Uiso 1 1 calc R
C2 C 0.2824(7) 0.2307(5) 0.0155(3) 0.075(2) Uani 1 1 d .
H2 H 0.2358 0.1941 -0.0043 0.090 Uiso 1 1 calc R
C3 C 0.2613(7) 0.3200(6) 0.0061(3) 0.078(2) Uani 1 1 d .
H3 H 0.2004 0.3440 -0.0204 0.093 Uiso 1 1 calc R
C4 C 0.3293(7) 0.3743(5) 0.0354(3) 0.082(2) Uani 1 1 d .
H4 H 0.3151 0.4348 0.0289 0.098 Uiso 1 1 calc R
C5 C 0.4189(7) 0.3382(5) 0.0747(3) 0.072(2) Uani 1 1 d .
H5 H 0.4657 0.3746 0.0945 0.086 Uiso 1 1 calc R
C6 C 0.4398(7) 0.2500(5) 0.0850(2) 0.0585(19) Uani 1 1 d .
C7 C 0.7344(7) 0.1983(4) 0.0682(3) 0.0616(19) Uani 1 1 d .
H7 H 0.6791 0.1878 0.0399 0.074 Uiso 1 1 calc R
C8 C 0.8742(8) 0.1986(4) 0.0597(3) 0.083(2) Uani 1 1 d .
H8 H 0.9118 0.1888 0.0254 0.100 Uiso 1 1 calc R
C9 C 0.9588(7) 0.2132(4) 0.1009(3) 0.083(2) Uani 1 1 d .
H9 H 1.0530 0.2118 0.0949 0.100 Uiso 1 1 calc R
C10 C 0.9016(8) 0.2299(4) 0.1514(3) 0.077(2) Uani 1 1 d .
H10 H 0.9573 0.2405 0.1796 0.093 Uiso 1 1 calc R
C11 C 0.7602(8) 0.2309(4) 0.1603(3) 0.066(2) Uani 1 1 d .
H11 H 0.7217 0.2434 0.1941 0.079 Uiso 1 1 calc R
C12 C 0.6772(7) 0.2134(4) 0.1185(3) 0.0543(18) Uani 1 1 d .
C13 C 0.4752(7) 0.1725(4) 0.1717(2) 0.0537(18) Uani 1 1 d .
C14 C 0.3368(6) 0.1935(4) 0.1852(2) 0.0605(19) Uani 1 1 d .
H14 H 0.2811 0.2348 0.1644 0.073 Uiso 1 1 calc R
C15 C 0.2813(6) 0.1526(4) 0.2302(2) 0.0611(18) Uani 1 1 d .
H15 H 0.1880 0.1664 0.2383 0.073 Uiso 1 1 calc R
C16 C 0.3615(7) 0.0916(4) 0.2632(2) 0.0596(19) Uani 1 1 d .
C17 C 0.5007(7) 0.0729(4) 0.2493(2) 0.0631(19) Uani 1 1 d .
H17 H 0.5576 0.0337 0.2709 0.076 Uiso 1 1 calc R
C18 C 0.5564(6) 0.1111(4) 0.2043(2) 0.0551(18) Uani 1 1 d .
H18 H 0.6491 0.0958 0.1955 0.066 Uiso 1 1 calc R
C19 C 0.3014(6) 0.0519(4) 0.3102(2) 0.0647(19) Uani 1 1 d .
H19 H 0.2059 0.0606 0.3133 0.078 Uiso 1 1 calc R
C20 C 0.3697(6) 0.0039(4) 0.3496(2) 0.0636(19) Uani 1 1 d .
H20 H 0.4651 -0.0055 0.3460 0.076 Uiso 1 1 calc R
C21 C 0.3095(8) -0.0359(4) 0.3985(2) 0.0601(19) Uani 1 1 d .
C22 C 0.1735(8) -0.0370(4) 0.4067(3) 0.084(2) Uani 1 1 d .
H22 H 0.1119 -0.0136 0.3804 0.101 Uiso 1 1 calc R
C23 C 0.1248(7) -0.0726(5) 0.4540(3) 0.086(2) Uani 1 1 d .
H23 H 0.0301 -0.0681 0.4599 0.104 Uiso 1 1 calc R
C24 C 0.2100(8) -0.1143(4) 0.4926(3) 0.065(2) Uani 1 1 d .
C25 C 0.3479(7) -0.1156(4) 0.4838(3) 0.087(2) Uani 1 1 d .
H25 H 0.4095 -0.1431 0.5090 0.104 Uiso 1 1 calc R
C26 C 0.3978(6) -0.0761(4) 0.4372(3) 0.077(2) Uani 1 1 d .
H26 H 0.4922 -0.0769 0.4322 0.093 Uiso 1 1 calc R
C27 C 0.2076(8) -0.2061(5) 0.5666(3) 0.087(2) Uani 1 1 d .
H27 H 0.2991 -0.2261 0.5582 0.105 Uiso 1 1 calc R
C28 C 0.1405(9) -0.2439(4) 0.6148(3) 0.069(2) Uani 1 1 d .
C29 C 0.0015(8) -0.2269(5) 0.6236(3) 0.098(3) Uani 1 1 d .
H29 H -0.0563 -0.1905 0.6007 0.118 Uiso 1 1 calc R
C30 C -0.0479(7) -0.2690(5) 0.6706(3) 0.091(2) Uani 1 1 d .
H30 H -0.1425 -0.2622 0.6770 0.109 Uiso 1 1 calc R
C31 C 0.0353(8) -0.3194(4) 0.7071(3) 0.075(2) Uani 1 1 d .
H31 H -0.0016 -0.3443 0.7378 0.091 Uiso 1 1 calc R
C32 C 0.1724(8) -0.3312(4) 0.6967(3) 0.081(2) Uani 1 1 d .
H32 H 0.2312 -0.3651 0.7204 0.097 Uiso 1 1 calc R
C33 C 0.2261(7) -0.2931(5) 0.6507(3) 0.085(2) Uani 1 1 d .
H33 H 0.3207 -0.3010 0.6443 0.102 Uiso 1 1 calc R
C34 C 0.7135(8) 0.4705(4) 0.0893(3) 0.072(2) Uani 1 1 d .
H34 H 0.6409 0.4722 0.0657 0.087 Uiso 1 1 calc R
C35 C 0.8498(10) 0.4477(4) 0.0718(3) 0.087(2) Uani 1 1 d .
H35 H 0.8667 0.4320 0.0362 0.105 Uiso 1 1 calc R
C36 C 0.9573(8) 0.4477(5) 0.1044(4) 0.095(3) Uani 1 1 d .
H36 H 1.0471 0.4348 0.0913 0.114 Uiso 1 1 calc R
C37 C 0.9323(8) 0.4670(5) 0.1575(4) 0.095(3) Uani 1 1 d .
H37 H 1.0055 0.4653 0.1808 0.114 Uiso 1 1 calc R
C38 C 0.7999(9) 0.4888(4) 0.1764(3) 0.075(2) Uani 1 1 d .
H38 H 0.7849 0.5027 0.2124 0.090 Uiso 1 1 calc R
C39 C 0.6893(7) 0.4906(4) 0.1434(3) 0.063(2) Uani 1 1 d .
C40 C 0.3122(7) 0.5575(4) 0.1421(3) 0.073(2) Uani 1 1 d .
H40 H 0.2876 0.5164 0.1676 0.087 Uiso 1 1 calc R
C41 C 0.2109(7) 0.6081(5) 0.1129(3) 0.088(2) Uani 1 1 d .
H41 H 0.1188 0.6019 0.1190 0.105 Uiso 1 1 calc R
C42 C 0.2478(8) 0.6684(5) 0.0745(3) 0.096(3) Uani 1 1 d .
H42 H 0.1810 0.7023 0.0540 0.115 Uiso 1 1 calc R
C43 C 0.3854(9) 0.6772(5) 0.0671(3) 0.093(3) Uani 1 1 d .
H43 H 0.4107 0.7181 0.0417 0.112 Uiso 1 1 calc R
C44 C 0.4841(7) 0.6278(4) 0.0961(3) 0.083(2) Uani 1 1 d .
H44 H 0.5761 0.6349 0.0904 0.099 Uiso 1 1 calc R
C45 C 0.4491(7) 0.5666(4) 0.1341(2) 0.0629(19) Uani 1 1 d .
C46 C 0.5154(6) 0.4806(5) 0.2158(3) 0.0586(19) Uani 1 1 d .
C47 C 0.4943(6) 0.3929(5) 0.2229(3) 0.072(2) Uani 1 1 d .
H47 H 0.5066 0.3557 0.1940 0.086 Uiso 1 1 calc R
C48 C 0.4549(6) 0.3612(4) 0.2731(3) 0.071(2) Uani 1 1 d .
H48 H 0.4394 0.3030 0.2774 0.085 Uiso 1 1 calc R
C49 C 0.4385(6) 0.4153(5) 0.3167(3) 0.0566(18) Uani 1 1 d .
C50 C 0.4610(6) 0.5022(5) 0.3092(3) 0.073(2) Uani 1 1 d .
H50 H 0.4514 0.5395 0.3382 0.087 Uiso 1 1 calc R
C51 C 0.4974(6) 0.5333(4) 0.2592(3) 0.073(2) Uani 1 1 d .
H51 H 0.5100 0.5920 0.2547 0.087 Uiso 1 1 calc R
C52 C 0.3951(6) 0.3851(4) 0.3715(2) 0.067(2) Uani 1 1 d .
H52 H 0.3757 0.4277 0.3973 0.080 Uiso 1 1 calc R
C53 C 0.3819(6) 0.3039(4) 0.3865(3) 0.071(2) Uani 1 1 d .
H53 H 0.4033 0.2617 0.3606 0.086 Uiso 1 1 calc R
C54 C 0.3371(7) 0.2725(5) 0.4396(3) 0.066(2) Uani 1 1 d .
C55 C 0.3195(7) 0.1852(5) 0.4470(3) 0.076(2) Uani 1 1 d .
H55 H 0.3409 0.1482 0.4183 0.091 Uiso 1 1 calc R
C56 C 0.2724(7) 0.1499(4) 0.4941(3) 0.075(2) Uani 1 1 d .
H56 H 0.2573 0.0915 0.4964 0.091 Uiso 1 1 calc R
C57 C 0.2480(6) 0.2023(5) 0.5380(3) 0.063(2) Uani 1 1 d .
C58 C 0.2637(6) 0.2894(5) 0.5328(3) 0.0649(19) Uani 1 1 d .
H58 H 0.2449 0.3255 0.5621 0.078 Uiso 1 1 calc R
C59 C 0.3076(6) 0.3242(4) 0.4839(3) 0.0625(19) Uani 1 1 d .
H59 H 0.3172 0.3835 0.4810 0.075 Uiso 1 1 calc R
C60 C 0.2068(7) 0.0963(5) 0.6034(3) 0.076(2) Uani 1 1 d .
H60 H 0.2472 0.0547 0.5795 0.092 Uiso 1 1 calc R
C61 C 0.1535(7) 0.0666(6) 0.6576(3) 0.071(2) Uani 1 1 d .
C62 C 0.1744(7) -0.0238(6) 0.6666(3) 0.088(2) Uani 1 1 d .
H62 H 0.2187 -0.0608 0.6409 0.105 Uiso 1 1 calc R
C63 C 0.1261(8) -0.0576(5) 0.7162(3) 0.086(2) Uani 1 1 d .
H63 H 0.1396 -0.1178 0.7236 0.103 Uiso 1 1 calc R
C64 C 0.0607(8) -0.0030(7) 0.7527(3) 0.096(3) Uani 1 1 d .
H64 H 0.0301 -0.0254 0.7854 0.115 Uiso 1 1 calc R
C65 C 0.0393(8) 0.0870(6) 0.7413(4) 0.100(3) Uani 1 1 d .
H65 H -0.0070 0.1233 0.7669 0.121 Uiso 1 1 calc R
C66 C 0.0842(8) 0.1267(6) 0.6925(3) 0.100(3) Uani 1 1 d .
H66 H 0.0687 0.1868 0.6849 0.120 Uiso 1 1 calc R
C67 C 0.7406(8) 0.7860(5) 0.1410(2) 0.074(2) Uani 1 1 d .
H67 H 0.7077 0.7361 0.1554 0.089 Uiso 1 1 calc R
C68 C 0.8760(8) 0.7817(5) 0.1243(2) 0.080(2) Uani 1 1 d .
H68 H 0.9326 0.7281 0.1265 0.096 Uiso 1 1 calc R
C69 C 0.9296(7) 0.8547(6) 0.1044(3) 0.090(3) Uani 1 1 d .
H69 H 1.0221 0.8508 0.0944 0.108 Uiso 1 1 calc R
C70 C 0.8441(8) 0.9342(5) 0.0995(2) 0.079(2) Uani 1 1 d .
H70 H 0.8779 0.9840 0.0853 0.095 Uiso 1 1 calc R
C71 C 0.7065(7) 0.9380(5) 0.1162(2) 0.069(2) Uani 1 1 d .
H71 H 0.6494 0.9914 0.1136 0.083 Uiso 1 1 calc R
C72 C 0.6526(7) 0.8650(5) 0.1365(2) 0.0590(19) Uani 1 1 d .
C73 C 0.4222(6) 0.9172(4) 0.0655(3) 0.0622(19) Uani 1 1 d .
H73 H 0.5007 0.8876 0.0494 0.075 Uiso 1 1 calc R
C74 C 0.3179(8) 0.9612(4) 0.0341(3) 0.070(2) Uani 1 1 d .
H74 H 0.3263 0.9601 -0.0033 0.084 Uiso 1 1 calc R
C75 C 0.2034(7) 1.0059(4) 0.0571(3) 0.069(2) Uani 1 1 d .
H75 H 0.1337 1.0345 0.0357 0.083 Uiso 1 1 calc R
C76 C 0.1912(6) 1.0084(4) 0.1122(3) 0.067(2) Uani 1 1 d .
H76 H 0.1130 1.0388 0.1281 0.081 Uiso 1 1 calc R
C77 C 0.2959(7) 0.9655(4) 0.1444(2) 0.0638(19) Uani 1 1 d .
H77 H 0.2893 0.9695 0.1817 0.077 Uiso 1 1 calc R
C78 C 0.4080(7) 0.9177(4) 0.1213(3) 0.0531(18) Uani 1 1 d .
C79 C 0.4811(7) 0.8370(4) 0.2054(2) 0.0558(18) Uani 1 1 d .
C80 C 0.3639(7) 0.7985(4) 0.2144(2) 0.069(2) Uani 1 1 d .
H80 H 0.3050 0.7947 0.1860 0.083 Uiso 1 1 calc R
C81 C 0.3320(6) 0.7655(4) 0.2647(3) 0.0638(19) Uani 1 1 d .
H81 H 0.2499 0.7421 0.2699 0.077 Uiso 1 1 calc R
C82 C 0.4197(7) 0.7663(4) 0.3080(3) 0.0557(18) Uani 1 1 d .
C83 C 0.5399(6) 0.8023(4) 0.2978(2) 0.0620(19) Uani 1 1 d .
H83 H 0.6018 0.8021 0.3256 0.074 Uiso 1 1 calc R
C84 C 0.5724(6) 0.8385(4) 0.2481(2) 0.0558(18) Uani 1 1 d .
H84 H 0.6532 0.8634 0.2431 0.067 Uiso 1 1 calc R
C85 C 0.3938(6) 0.7283(4) 0.3620(2) 0.0635(19) Uani 1 1 d .
H85 H 0.4669 0.7205 0.3856 0.076 Uiso 1 1 calc R
C86 C 0.2749(7) 0.7041(4) 0.3799(2) 0.066(2) Uani 1 1 d .
H86 H 0.1996 0.7163 0.3575 0.079 Uiso 1 1 calc R
C87 C 0.2526(7) 0.6595(4) 0.4324(2) 0.0575(18) Uani 1 1 d .
C88 C 0.3595(6) 0.6236(4) 0.4647(2) 0.0654(19) Uani 1 1 d .
H88 H 0.4495 0.6300 0.4545 0.078 Uiso 1 1 calc R
C89 C 0.3342(6) 0.5781(4) 0.5123(2) 0.070(2) Uani 1 1 d .
H89 H 0.4077 0.5554 0.5339 0.084 Uiso 1 1 calc R
C90 C 0.2015(7) 0.5656(4) 0.5283(3) 0.0604(19) Uani 1 1 d .
C91 C 0.0973(6) 0.6017(4) 0.4961(2) 0.073(2) Uani 1 1 d .
H91 H 0.0072 0.5949 0.5060 0.088 Uiso 1 1 calc R
C92 C 0.1209(7) 0.6475(4) 0.4497(2) 0.070(2) Uani 1 1 d .
H92 H 0.0463 0.6714 0.4290 0.084 Uiso 1 1 calc R
C93 C 0.0788(7) 0.5204(4) 0.6031(3) 0.068(2) Uani 1 1 d .
H93 H 0.0046 0.5608 0.5921 0.082 Uiso 1 1 calc R
C94 C 0.0639(7) 0.4635(5) 0.6525(2) 0.064(2) Uani 1 1 d .
C95 C 0.1935(9) 0.4087(4) 0.6672(3) 0.107(3) Uani 1 1 d U
H95 H 0.2809 0.4048 0.6514 0.128 Uiso 1 1 calc R
C96 C 0.1413(7) 0.3615(5) 0.7153(3) 0.086(3) Uani 1 1 d .
H96 H 0.2083 0.3205 0.7310 0.103 Uiso 1 1 calc R
C97 C 0.0124(9) 0.3657(4) 0.7419(3) 0.082(2) Uani 1 1 d .
H97 H 0.0004 0.3303 0.7723 0.098 Uiso 1 1 calc R
C98 C -0.0932(7) 0.4223(5) 0.7223(3) 0.083(2) Uani 1 1 d .
H98 H -0.1797 0.4279 0.7390 0.100 Uiso 1 1 calc R
C99 C -0.0685(7) 0.4724(4) 0.6760(2) 0.074(2) Uani 1 1 d .
H99 H -0.1393 0.5113 0.6608 0.089 Uiso 1 1 calc R
N1 N 0.5326(5) 0.2134(3) 0.12678(19) 0.0608(15) Uani 1 1 d .
N2 N 0.1453(6) -0.1510(4) 0.5389(2) 0.0807(19) Uani 1 1 d .
N3 N 0.5513(6) 0.5127(3) 0.1631(2) 0.0678(16) Uani 1 1 d .
N4 N 0.1976(6) 0.1745(4) 0.5905(2) 0.0758(19) Uani 1 1 d .
N5 N 0.5127(5) 0.8721(3) 0.1542(2) 0.0595(15) Uani 1 1 d .
N6 N 0.1888(5) 0.5146(3) 0.5765(2) 0.0690(17) Uani 1 1 d .

loop_
_atom_site_aniso_label
_atom_site_aniso_U_11
_atom_site_aniso_U_22
_atom_site_aniso_U_33
_atom_site_aniso_U_23
_atom_site_aniso_U_13
_atom_site_aniso_U_12
C1 0.072(5) 0.058(5) 0.062(5) 0.002(4) 0.005(4) -0.013(4)
C2 0.075(6) 0.101(7) 0.054(5) 0.002(5) -0.002(4) -0.034(5)
C3 0.062(5) 0.111(7) 0.055(5) 0.022(5) -0.001(4) 0.003(5)
C4 0.089(6) 0.085(6) 0.071(6) 0.000(5) 0.001(5) -0.009(5)
C5 0.082(6) 0.068(6) 0.066(5) 0.017(4) -0.010(4) -0.013(4)
C6 0.059(5) 0.071(5) 0.045(5) 0.011(4) 0.004(4) -0.014(4)
C7 0.075(6) 0.060(5) 0.050(5) 0.005(4) 0.000(4) -0.012(4)
C8 0.072(6) 0.087(6) 0.080(6) 0.019(5) 0.023(5) 0.016(5)
C9 0.061(6) 0.081(6) 0.100(7) 0.028(5) 0.005(6) 0.007(4)
C10 0.064(6) 0.091(6) 0.080(6) 0.012(5) -0.015(5) -0.024(5)
C11 0.077(6) 0.073(5) 0.050(5) -0.004(4) -0.003(5) -0.016(4)
C12 0.058(5) 0.054(4) 0.052(5) 0.000(4) 0.008(4) -0.013(4)
C13 0.064(5) 0.062(5) 0.037(4) 0.001(4) 0.001(4) -0.015(4)
C14 0.058(5) 0.075(5) 0.045(4) 0.005(4) 0.008(4) 0.000(4)
C15 0.056(5) 0.070(5) 0.058(5) 0.000(4) 0.003(4) -0.010(4)
C16 0.065(5) 0.072(5) 0.041(4) 0.009(4) 0.001(4) -0.011(4)
C17 0.065(5) 0.067(5) 0.055(5) 0.002(4) -0.004(4) -0.002(4)
C18 0.043(4) 0.073(5) 0.048(4) 0.004(4) 0.005(4) -0.004(4)
C19 0.058(5) 0.087(6) 0.049(4) 0.006(4) 0.004(4) -0.013(4)
C20 0.059(5) 0.074(5) 0.055(5) 0.009(4) 0.011(4) -0.004(4)
C21 0.076(6) 0.055(5) 0.052(5) 0.003(4) 0.001(5) -0.020(4)
C22 0.077(6) 0.113(7) 0.067(6) 0.029(5) -0.019(5) -0.032(5)
C23 0.065(5) 0.118(7) 0.081(6) 0.021(5) 0.010(5) -0.036(5)
C24 0.069(6) 0.062(5) 0.060(5) 0.009(4) 0.000(5) 0.003(4)
C25 0.069(6) 0.108(6) 0.076(6) 0.048(5) -0.010(5) 0.001(5)
C26 0.049(5) 0.098(6) 0.083(6) 0.033(5) 0.005(4) -0.015(4)
C27 0.085(6) 0.093(7) 0.081(6) -0.004(5) 0.008(5) -0.001(5)
C28 0.111(7) 0.059(5) 0.035(5) 0.000(4) 0.018(5) -0.008(5)
C29 0.087(7) 0.128(8) 0.082(6) -0.014(5) 0.037(5) -0.027(6)
C30 0.050(5) 0.118(7) 0.099(7) -0.008(6) 0.015(5) 0.001(5)
C31 0.092(6) 0.078(6) 0.054(5) 0.011(4) 0.013(5) -0.010(5)
C32 0.075(6) 0.098(6) 0.069(6) 0.020(5) -0.005(5) -0.015(5)
C33 0.071(5) 0.106(7) 0.075(6) 0.025(5) 0.003(5) -0.007(5)
C34 0.081(6) 0.078(5) 0.060(6) -0.002(4) -0.001(5) -0.017(5)
C35 0.105(7) 0.080(6) 0.079(6) -0.014(5) 0.031(6) -0.020(6)
C36 0.075(7) 0.099(6) 0.112(8) -0.007(6) 0.014(6) -0.017(5)
C37 0.063(6) 0.114(7) 0.108(8) 0.008(6) 0.006(6) -0.014(5)
C38 0.083(6) 0.088(6) 0.058(5) 0.004(4) -0.004(5) -0.027(5)
C39 0.049(5) 0.062(5) 0.075(6) 0.005(4) 0.016(5) -0.002(4)
C40 0.060(5) 0.075(5) 0.078(5) 0.016(4) 0.006(5) 0.001(4)
C41 0.073(6) 0.098(7) 0.087(6) 0.009(5) 0.012(5) 0.005(5)
C42 0.097(7) 0.091(7) 0.084(6) 0.031(5) 0.010(5) 0.037(5)
C43 0.103(7) 0.083(6) 0.085(6) 0.038(5) 0.030(6) 0.002(6)
C44 0.083(6) 0.070(6) 0.091(6) 0.011(5) 0.000(5) 0.004(5)
C45 0.067(6) 0.067(5) 0.051(5) 0.014(4) 0.003(4) -0.003(4)
C46 0.053(4) 0.067(5) 0.053(5) 0.007(5) 0.008(4) 0.000(4)
C47 0.097(6) 0.067(6) 0.049(5) -0.015(4) 0.000(4) -0.004(5)
C48 0.095(6) 0.059(5) 0.059(5) 0.000(5) 0.001(4) -0.009(4)
C49 0.048(4) 0.074(6) 0.045(5) 0.003(4) 0.005(4) -0.002(4)
C50 0.079(5) 0.063(6) 0.077(6) -0.008(5) 0.005(4) -0.015(4)
C51 0.091(6) 0.062(5) 0.063(5) 0.010(5) 0.017(4) -0.006(4)
C52 0.060(5) 0.080(6) 0.060(5) 0.006(4) -0.005(4) -0.010(4)
C53 0.072(5) 0.069(5) 0.073(5) 0.014(4) -0.002(4) -0.010(4)
C54 0.083(5) 0.075(6) 0.041(5) 0.002(5) 0.001(4) -0.020(5)
C55 0.100(6) 0.067(6) 0.062(5) -0.003(4) -0.003(4) -0.017(5)
C56 0.105(6) 0.075(6) 0.049(5) 0.011(5) 0.005(4) -0.023(5)
C57 0.063(5) 0.077(6) 0.048(5) 0.012(5) 0.007(4) -0.012(4)
C58 0.066(5) 0.063(5) 0.066(5) -0.009(4) -0.005(4) -0.006(4)
C59 0.065(5) 0.053(5) 0.070(5) 0.018(4) 0.001(4) -0.016(4)
C60 0.064(5) 0.093(6) 0.075(6) -0.023(5) -0.019(4) -0.011(5)
C61 0.068(6) 0.105(7) 0.049(6) 0.017(5) -0.017(4) -0.048(5)
C62 0.095(6) 0.095(7) 0.077(7) -0.001(5) -0.020(5) -0.026(5)
C63 0.093(7) 0.092(7) 0.074(6) 0.030(6) -0.019(5) -0.021(5)
C64 0.106(7) 0.122(8) 0.062(6) 0.009(6) 0.020(5) -0.030(6)
C65 0.096(6) 0.108(8) 0.093(7) -0.023(6) 0.011(5) 0.004(6)
C66 0.093(7) 0.152(9) 0.061(6) -0.019(7) 0.005(5) -0.038(6)
C67 0.077(6) 0.082(6) 0.061(5) 0.004(4) -0.003(5) -0.001(5)
C68 0.073(6) 0.106(7) 0.050(5) -0.012(5) 0.002(4) 0.030(5)
C69 0.060(6) 0.139(8) 0.071(6) 0.004(6) 0.004(4) -0.013(6)
C70 0.081(6) 0.097(7) 0.061(5) 0.010(5) -0.009(5) -0.021(5)
C71 0.066(6) 0.084(6) 0.057(5) -0.009(4) 0.009(4) -0.013(5)
C72 0.054(5) 0.079(6) 0.042(4) 0.003(4) -0.002(4) -0.003(5)
C73 0.062(5) 0.067(5) 0.057(5) -0.012(4) 0.011(4) -0.003(4)
C74 0.095(6) 0.068(5) 0.051(5) 0.004(4) -0.009(5) -0.027(5)
C75 0.054(5) 0.073(5) 0.081(6) 0.010(5) -0.015(5) -0.009(4)
C76 0.054(5) 0.064(5) 0.081(6) -0.002(5) 0.010(5) 0.000(4)
C77 0.065(5) 0.073(5) 0.052(5) -0.005(4) 0.002(4) -0.004(4)
C78 0.050(5) 0.064(5) 0.043(5) 0.004(4) -0.001(4) 0.001(4)
C79 0.057(5) 0.063(5) 0.044(5) 0.005(4) 0.002(4) 0.002(4)
C80 0.084(6) 0.071(5) 0.057(5) 0.011(4) -0.015(4) -0.028(4)
C81 0.060(5) 0.070(5) 0.064(5) 0.007(4) 0.005(4) -0.020(4)
C82 0.062(5) 0.057(5) 0.047(5) -0.005(4) 0.002(4) -0.002(4)
C83 0.060(5) 0.076(5) 0.051(5) -0.004(4) -0.007(4) -0.009(4)
C84 0.049(4) 0.068(5) 0.051(4) 0.000(4) 0.006(4) -0.012(4)
C85 0.063(5) 0.072(5) 0.060(5) 0.002(4) -0.002(4) -0.022(4)
C86 0.080(5) 0.060(5) 0.053(5) 0.010(4) -0.006(4) 0.000(4)
C87 0.057(5) 0.064(5) 0.055(5) 0.012(4) -0.005(4) -0.020(4)
C88 0.045(4) 0.093(6) 0.058(5) 0.020(4) 0.007(4) -0.016(4)
C89 0.053(5) 0.090(6) 0.063(5) 0.024(4) -0.007(4) 0.002(4)
C90 0.058(5) 0.074(5) 0.050(5) 0.006(4) -0.001(4) -0.019(4)
C91 0.048(5) 0.107(6) 0.067(5) 0.029(5) 0.001(4) -0.026(4)
C92 0.062(5) 0.080(5) 0.069(5) 0.018(4) -0.016(4) -0.014(4)
C93 0.068(5) 0.059(5) 0.074(6) 0.004(4) -0.006(4) 0.005(4)
C94 0.075(5) 0.086(6) 0.043(4) -0.013(4) 0.027(4) -0.054(5)
C95 0.201(7) 0.043(4) 0.075(5) 0.012(4) -0.088(5) 0.002(5)
C96 0.047(5) 0.085(6) 0.124(8) -0.039(6) -0.017(5) 0.010(4)
C97 0.120(7) 0.070(6) 0.054(5) 0.015(4) -0.022(5) -0.004(5)
C98 0.083(6) 0.100(7) 0.067(6) 0.009(5) 0.007(5) -0.024(5)
C99 0.084(6) 0.073(5) 0.063(5) 0.020(4) -0.008(4) -0.004(4)
N1 0.059(4) 0.081(4) 0.043(4) 0.012(3) -0.002(3) -0.015(3)
N2 0.094(5) 0.083(5) 0.063(4) 0.010(4) 0.000(4) -0.010(4)
N3 0.072(4) 0.080(4) 0.048(4) 0.025(3) 0.007(3) -0.008(3)
N4 0.083(5) 0.073(5) 0.073(5) 0.006(4) -0.014(4) -0.018(4)
N5 0.048(4) 0.075(4) 0.052(4) 0.013(3) 0.005(3) -0.001(3)
N6 0.068(4) 0.073(4) 0.068(4) 0.002(3) 0.002(3) -0.018(4)

loop_
_atom_type_symbol
_atom_type_description
_atom_type_scat_dispersion_real
_atom_type_scat_dispersion_imag
_atom_type_scat_source
C C 0.0033 0.0016 'International Tables Vol C Tables 4.2.6.8 and 6.1.1.4'
H H 0.0000 0.0000 'International Tables Vol C Tables 4.2.6.8 and 6.1.1.4'
N N 0.0061 0.0033 'International Tables Vol C Tables 4.2.6.8 and 6.1.1.4'
O O 0.0106 0.0060 'International Tables Vol C Tables 4.2.6.8 and 6.1.1.4'

loop_
_geom_angle_atom_site_label_1
_geom_angle_atom_site_label_2
_geom_angle_atom_site_label_3
_geom_angle
C2 C1 C6 120.7(6)
C2 C1 H1 119.7
C6 C1 H1 119.7
C3 C2 C1 119.0(7)
C3 C2 H2 120.5
C1 C2 H2 120.5
C2 C3 C4 120.6(7)
C2 C3 H3 119.7
C4 C3 H3 119.7
C5 C4 C3 119.2(7)
C5 C4 H4 120.4
C3 C4 H4 120.4
C6 C5 C4 121.0(7)
C6 C5 H5 119.5
C4 C5 H5 119.5
C5 C6 C1 119.4(6)
C5 C6 N1 120.2(7)
C1 C6 N1 120.4(7)
C12 C7 C8 120.0(7)
C12 C7 H7 120.0
C8 C7 H7 120.0
C9 C8 C7 121.4(7)
C9 C8 H8 119.3
C7 C8 H8 119.3
C8 C9 C10 118.9(7)
C8 C9 H9 120.6
C10 C9 H9 120.6
C9 C10 C11 120.2(7)
C9 C10 H10 119.9
C11 C10 H10 119.9
C12 C11 C10 120.0(6)
C12 C11 H11 120.0
C10 C11 H11 120.0
C7 C12 C11 119.5(6)
C7 C12 N1 119.6(7)
C11 C12 N1 120.9(7)
C14 C13 C18 118.5(6)
C14 C13 N1 120.6(6)
C18 C13 N1 120.9(6)
C13 C14 C15 120.0(6)
C13 C14 H14 120.0
C15 C14 H14 120.0
C16 C15 C14 122.1(6)
C16 C15 H15 119.0
C14 C15 H15 119.0
C15 C16 C17 116.8(6)
C15 C16 C19 120.7(6)
C17 C16 C19 122.5(6)
C18 C17 C16 121.8(6)
C18 C17 H17 119.1
C16 C17 H17 119.1
C17 C18 C13 120.8(6)
C17 C18 H18 119.6
C13 C18 H18 119.6
C20 C19 C16 126.5(6)
C20 C19 H19 116.7
C16 C19 H19 116.7
C19 C20 C21 127.1(6)
C19 C20 H20 116.5
C21 C20 H20 116.5
C22 C21 C26 117.7(6)
C22 C21 C20 123.8(7)
C26 C21 C20 118.4(7)
C21 C22 C23 120.6(7)
C21 C22 H22 119.7
C23 C22 H22 119.7
C24 C23 C22 122.8(7)
C24 C23 H23 118.6
C22 C23 H23 118.6
C23 C24 C25 116.8(7)
C23 C24 N2 116.9(7)
C25 C24 N2 126.3(7)
C24 C25 C26 120.7(6)
C24 C25 H25 119.7
C26 C25 H25 119.6
C21 C26 C25 121.3(6)
C21 C26 H26 119.4
C25 C26 H26 119.4
N2 C27 C28 120.6(8)
N2 C27 H27 119.7
C28 C27 H27 119.7
C33 C28 C29 122.0(7)
C33 C28 C27 116.6(8)
C29 C28 C27 121.3(7)
C28 C29 C30 114.9(7)
C28 C29 H29 122.6
C30 C29 H29 122.6
C31 C30 C29 124.3(7)
C31 C30 H30 117.9
C29 C30 H30 117.9
C32 C31 C30 117.6(7)
C32 C31 H31 121.2
C30 C31 H31 121.2
C31 C32 C33 120.6(7)
C31 C32 H32 119.7
C33 C32 H32 119.7
C28 C33 C32 120.5(7)
C28 C33 H33 119.7
C32 C33 H33 119.7
C39 C34 C35 118.1(7)
C39 C34 H34 120.9
C35 C34 H34 120.9
C36 C35 C34 122.5(8)
C36 C35 H35 118.8
C34 C35 H35 118.8
C35 C36 C37 118.8(9)
C35 C36 H36 120.6
C37 C36 H36 120.6
C36 C37 C38 120.5(8)
C36 C37 H37 119.8
C38 C37 H37 119.8
C37 C38 C39 121.4(7)
C37 C38 H38 119.3
C39 C38 H38 119.3
C38 C39 C34 118.7(6)
C38 C39 N3 121.5(8)
C34 C39 N3 119.8(8)
C45 C40 C41 121.2(7)
C45 C40 H40 119.4
C41 C40 H40 119.4
C42 C41 C40 119.3(7)
C42 C41 H41 120.3
C40 C41 H41 120.3
C43 C42 C41 118.9(7)
C43 C42 H42 120.5
C41 C42 H42 120.5
C44 C43 C42 121.5(7)
C44 C43 H43 119.3
C42 C43 H43 119.3
C43 C44 C45 120.3(7)
C43 C44 H44 119.9
C45 C44 H44 119.9
C40 C45 C44 118.8(7)
C40 C45 N3 120.5(6)
C44 C45 N3 120.7(7)
C51 C46 C47 118.5(6)
C51 C46 N3 122.4(7)
C47 C46 N3 119.1(7)
C48 C47 C46 120.1(6)
C48 C47 H47 119.9
C46 C47 H47 119.9
C47 C48 C49 120.6(6)
C47 C48 H48 119.7
C49 C48 H48 119.7
C50 C49 C48 118.6(6)
C50 C49 C52 118.3(7)
C48 C49 C52 123.0(7)
C51 C50 C49 120.2(6)
C51 C50 H50 119.9
C49 C50 H50 119.9
C46 C51 C50 121.9(7)
C46 C51 H51 119.1
C50 C51 H51 119.1
C53 C52 C49 125.9(7)
C53 C52 H52 117.1
C49 C52 H52 117.1
C52 C53 C54 127.2(7)
C52 C53 H53 116.4
C54 C53 H53 116.4
C55 C54 C59 115.8(6)
C55 C54 C53 119.1(7)
C59 C54 C53 125.0(7)
C56 C55 C54 123.9(7)
C56 C55 H55 118.1
C54 C55 H55 118.1
C55 C56 C57 118.9(7)
C55 C56 H56 120.5
C57 C56 H56 120.5
C56 C57 C58 119.5(6)
C56 C57 N4 125.3(7)
C58 C57 N4 115.2(7)
C57 C58 C59 120.3(6)
C57 C58 H58 119.8
C59 C58 H58 119.8
C54 C59 C58 121.5(6)
C54 C59 H59 119.3
C58 C59 H59 119.3
N4 C60 C61 120.9(8)
N4 C60 H60 119.6
C61 C60 H60 119.6
C62 C61 C66 125.2(7)
C62 C61 C60 113.9(9)
C66 C61 C60 120.9(8)
C61 C62 C63 117.8(7)
C61 C62 H62 121.1
C63 C62 H62 121.1
C64 C63 C62 120.4(8)
C64 C63 H63 119.8
C62 C63 H63 119.8
C63 C64 C65 119.7(8)
C63 C64 H64 120.1
C65 C64 H64 120.1
C64 C65 C66 123.7(8)
C64 C65 H65 118.2
C66 C65 H65 118.2
C61 C66 C65 113.2(8)
C61 C66 H66 123.4
C65 C66 H66 123.4
C72 C67 C68 120.3(7)
C72 C67 H67 119.9
C68 C67 H67 119.9
C69 C68 C67 121.6(7)
C69 C68 H68 119.2
C67 C68 H68 119.2
C68 C69 C70 119.3(7)
C68 C69 H69 120.3
C70 C69 H69 120.3
C69 C70 C71 118.8(7)
C69 C70 H70 120.6
C71 C70 H70 120.6
C72 C71 C70 122.0(7)
C72 C71 H71 119.0
C70 C71 H71 119.0
C71 C72 C67 118.0(6)
C71 C72 N5 120.3(7)
C67 C72 N5 121.7(7)
C74 C73 C78 119.3(6)
C74 C73 H73 120.3
C78 C73 H73 120.3
C75 C74 C73 120.9(7)
C75 C74 H74 119.6
C73 C74 H74 119.6
C74 C75 C76 119.7(7)
C74 C75 H75 120.1
C76 C75 H75 120.1
C75 C76 C77 120.1(6)
C75 C76 H76 119.9
C77 C76 H76 119.9
C78 C77 C76 120.1(6)
C78 C77 H77 120.0
C76 C77 H77 120.0
C77 C78 C73 119.7(6)
C77 C78 N5 120.0(6)
C73 C78 N5 120.2(6)
C80 C79 C84 118.7(6)
C80 C79 N5 121.2(6)
C84 C79 N5 120.1(6)
C79 C80 C81 121.1(6)
C79 C80 H80 119.4
C81 C80 H80 119.4
C80 C81 C82 121.6(6)
C80 C81 H81 119.2
C82 C81 H81 119.2
C83 C82 C81 116.5(6)
C83 C82 C85 119.6(6)
C81 C82 C85 123.8(6)
C82 C83 C84 123.1(6)
C82 C83 H83 118.5
C84 C83 H83 118.5
C83 C84 C79 118.9(6)
C83 C84 H84 120.6
C79 C84 H84 120.6
C86 C85 C82 125.9(6)
C86 C85 H85 117.0
C82 C85 H85 117.0
C85 C86 C87 125.6(6)
C85 C86 H86 117.2
C87 C86 H86 117.2
C88 C87 C92 116.8(6)
C88 C87 C86 122.6(6)
C92 C87 C86 120.4(6)
C87 C88 C89 120.7(6)
C87 C88 H88 119.7
C89 C88 H88 119.7
C90 C89 C88 121.4(6)
C90 C89 H89 119.3
C88 C89 H89 119.3
C91 C90 C89 117.1(6)
C91 C90 N6 126.5(6)
C89 C90 N6 116.4(6)
C90 C91 C92 121.9(6)
C90 C91 H91 119.0
C92 C91 H91 119.0
C91 C92 C87 122.0(6)
C91 C92 H92 119.0
C87 C92 H92 119.0
N6 C93 C94 121.2(6)
N6 C93 H93 119.4
C94 C93 H93 119.4
C99 C94 C95 132.3(7)
C99 C94 C93 114.9(7)
C95 C94 C93 112.7(6)
C94 C95 C96 98.3(7)
C94 C95 H95 130.9
C96 C95 H95 130.9
C97 C96 C95 133.8(7)
C97 C96 H96 113.1
C95 C96 H96 113.1
C98 C97 C96 118.3(7)
C98 C97 H97 120.8
C96 C97 H97 120.9
C97 C98 C99 117.8(7)
C97 C98 H98 121.1
C99 C98 H98 121.1
C94 C99 C98 119.5(6)
C94 C99 H99 120.3
C98 C99 H99 120.3
C13 N1 C12 123.4(5)
C13 N1 C6 117.2(5)
C12 N1 C6 119.1(5)
C27 N2 C24 120.6(7)
C45 N3 C39 123.3(6)
C45 N3 C46 117.9(6)
C39 N3 C46 118.7(6)
C60 N4 C57 120.4(7)
C79 N5 C78 121.0(5)
C79 N5 C72 119.2(5)
C78 N5 C72 119.7(5)
C93 N6 C90 121.4(6)

loop_
_geom_bond_atom_site_label_1
_geom_bond_atom_site_label_2
_geom_bond_distance
C1 C2 1.383(7)
C1 C6 1.371(7)
C1 H1 0.9300
C2 C3 1.373(8)
C2 H2 0.9300
C3 C4 1.374(8)
C3 H3 0.9300
C4 C5 1.379(7)
C4 H4 0.9300
C5 C6 1.360(7)
C5 H5 0.9300
C6 N1 1.444(7)
C7 C12 1.371(7)
C7 C8 1.384(7)
C7 H7 0.9300
C8 C9 1.374(8)
C8 H8 0.9300
C9 C10 1.381(7)
C9 H9 0.9300
C10 C11 1.397(7)
C10 H10 0.9300
C11 C12 1.388(7)
C11 H11 0.9300
C12 N1 1.428(6)
C13 C14 1.388(7)
C13 C18 1.397(7)
C13 N1 1.406(6)
C14 C15 1.398(7)
C14 H14 0.9300
C15 C16 1.395(7)
C15 H15 0.9300
C16 C17 1.395(7)
C16 C19 1.449(7)
C17 C18 1.382(7)
C17 H17 0.9300
C18 H18 0.9300
C19 C20 1.340(7)
C19 H19 0.9300
C20 C21 1.487(7)
C20 H20 0.9300
C21 C22 1.347(7)
C21 C26 1.382(7)
C22 C23 1.381(7)
C22 H22 0.9300
C23 C24 1.370(7)
C23 H23 0.9300
C24 C25 1.364(7)
C24 N2 1.437(7)
C25 C26 1.397(7)
C25 H25 0.9300
C26 H26 0.9300
C27 N2 1.183(7)
C27 C28 1.491(8)
C27 H27 0.9300
C28 C33 1.374(8)
C28 C29 1.367(8)
C29 C30 1.422(8)
C29 H29 0.9300
C30 C31 1.379(8)
C30 H30 0.9300
C31 C32 1.352(7)
C31 H31 0.9300
C32 C33 1.391(7)
C32 H32 0.9300
C33 H33 0.9300
C34 C39 1.396(7)
C34 C35 1.400(8)
C34 H34 0.9300
C35 C36 1.344(8)
C35 H35 0.9300
C36 C37 1.370(8)
C36 H36 0.9300
C37 C38 1.373(8)
C37 H37 0.9300
C38 C39 1.370(7)
C38 H38 0.9300
C39 N3 1.430(7)
C40 C45 1.378(7)
C40 C41 1.379(7)
C40 H40 0.9300
C41 C42 1.382(8)
C41 H41 0.9300
C42 C43 1.383(8)
C42 H42 0.9300
C43 C44 1.351(8)
C43 H43 0.9300
C44 C45 1.381(7)
C44 H44 0.9300
C45 N3 1.405(7)
C46 C51 1.364(7)
C46 C47 1.396(7)
C46 N3 1.437(7)
C47 C48 1.388(7)
C47 H47 0.9300
C48 C49 1.382(7)
C48 H48 0.9300
C49 C50 1.390(7)
C49 C52 1.494(7)
C50 C51 1.373(7)
C50 H50 0.9300
C51 H51 0.9300
C52 C53 1.313(7)
C52 H52 0.9300
C53 C54 1.467(7)
C53 H53 0.9300
C54 C55 1.382(7)
C54 C59 1.383(7)
C55 C56 1.371(7)
C55 H55 0.9300
C56 C57 1.376(7)
C56 H56 0.9300
C57 C58 1.370(7)
C57 N4 1.455(7)
C58 C59 1.393(7)
C58 H58 0.9300
C59 H59 0.9300
C60 N4 1.225(7)
C60 C61 1.512(9)
C60 H60 0.9300
C61 C62 1.388(8)
C61 C66 1.388(9)
C62 C63 1.417(8)
C62 H62 0.9300
C63 C64 1.350(8)
C63 H63 0.9300
C64 C65 1.391(8)
C64 H64 0.9300
C65 C66 1.426(9)
C65 H65 0.9300
C66 H66 0.9300
C67 C72 1.395(7)
C67 C68 1.375(8)
C67 H67 0.9300
C68 C69 1.374(8)
C68 H68 0.9300
C69 C70 1.389(8)
C69 H69 0.9300
C70 C71 1.398(7)
C70 H70 0.9300
C71 C72 1.379(7)
C71 H71 0.9300
C72 N5 1.422(7)
C73 C74 1.388(7)
C73 C78 1.390(7)
C73 H73 0.9300
C74 C75 1.360(7)
C74 H74 0.9300
C75 C76 1.371(7)
C75 H75 0.9300
C76 C77 1.395(7)
C76 H76 0.9300
C77 C78 1.364(7)
C77 H77 0.9300
C78 N5 1.420(6)
C79 C80 1.373(7)
C79 C84 1.405(7)
C79 N5 1.409(6)
C80 C81 1.379(7)
C80 H80 0.9300
C81 C82 1.393(7)
C81 H81 0.9300
C82 C83 1.382(7)
C82 C85 1.475(7)
C83 C84 1.385(7)
C83 H83 0.9300
C84 H84 0.9300
C85 C86 1.334(7)
C85 H85 0.9300
C86 C87 1.476(7)
C86 H86 0.9300
C87 C88 1.377(7)
C87 C92 1.387(7)
C88 C89 1.389(7)
C88 H88 0.9300
C89 C90 1.388(7)
C89 H89 0.9300
C90 C91 1.359(7)
C90 N6 1.419(7)
C91 C92 1.362(7)
C91 H91 0.9300
C92 H92 0.9300
C93 N6 1.247(6)
C93 C94 1.499(7)
C93 H93 0.9300
C94 C99 1.403(7)
C94 C95 1.471(9)
C95 C96 1.492(9)
C95 H95 0.9300
C96 C97 1.409(8)
C96 H96 0.9300
C97 C98 1.349(7)
C97 H97 0.9300
C98 C99 1.397(7)
C98 H98 0.9300
C99 H99 0.9300
